data_4033781
loop_
_publ_author_name
'Xu, Fen'
'Si, Xiao-Ju'
'Song, Yuan-Yuan'
'Wang, Xing-Dong'
'Liu, Chun-Sen'
'Geng, Peng-Fei'
'Du, Miao'

_publ_section_title
;
 Palladium-Catalyzed C-N Bond Cleavage of 2 H-Azirines for the Synthesis
 of Functionalized \a-Amido Ketones.
;
_journal_issue 4
_journal_name_full 'The Journal of organic chemistry'
_journal_page_first 2200
_journal_page_last 2208
_journal_paper_doi 10.1021/acs.joc.8b03193
_journal_volume 84
_journal_year 2019
_chemical_formula_moiety 'C28 H40 N8 Pd'
_chemical_formula_sum 'C28 H40 N8 Pd'
_chemical_formula_weight 595.08
_space_group_crystal_system triclinic
_space_group_IT_number 2
_space_group_name_Hall '-P 1'
_space_group_name_H-M_alt 'P -1'
_atom_sites_solution_hydrogens geom
_atom_sites_solution_primary iterative
_audit_creation_date 2018-09-03
_audit_creation_method
;
Olex2 1.2
(compiled 2018.05.29 svn.r3508 for OlexSys, GUI svn.r5506)
;
_cell_angle_alpha 90.294(4)
_cell_angle_beta 112.968(9)
_cell_angle_gamma 96.803(6)
_cell_formula_units_Z 1
_cell_length_a 9.9466(10)
_cell_length_b 11.2291(5)
_cell_length_c 11.3124(6)
_cell_measurement_reflns_used 3177
_cell_measurement_temperature 293(2)
_cell_measurement_theta_max 70.3580
_cell_measurement_theta_min 4.2260
_cell_volume 1153.32(16)
_computing_cell_refinement 'CrysAlisPro 1.171.38.46 (Rigaku OD, 2015)'
_computing_data_collection 'CrysAlisPro 1.171.38.46 (Rigaku OD, 2015)'
_computing_data_reduction 'CrysAlisPro 1.171.38.46 (Rigaku OD, 2015)'
_computing_molecular_graphics 'Olex2 (Dolomanov et al., 2009)'
_computing_publication_material 'Olex2 (Dolomanov et al., 2009)'
_computing_structure_refinement 'ShelXL (Sheldrick, 2015)'
_computing_structure_solution 'olex2.solve (Bourhis et al., 2015)'
_diffrn_ambient_temperature 293(2)
_diffrn_detector 'CCD plate'
_diffrn_detector_area_resol_mean 5.3031
_diffrn_detector_type AtlasS2
_diffrn_measured_fraction_theta_full 0.998
_diffrn_measured_fraction_theta_max 0.958
_diffrn_measurement_details
;
List of Runs (angles in degrees, time in seconds):

  # Type    Start    End  Width  t~exp~   \w     \q     \k     \f   Frames
--------------------------------------------------------------------------
  1  \w    -61.00  32.00   1.00    4.49    --  -40.05  38.00 -60.00   93
  2  \w     47.00  80.00   1.00    4.49    --   40.05 -99.00 -90.00   33
  3  \w     66.00  96.00   1.00    4.49    --   40.05-125.00-150.00   30
  4  \w     42.00 113.00   1.00   17.95    --  108.39 -30.00 -60.00   71
  5  \w     91.00 138.00   1.00   17.95    --  108.39 -77.00 -90.00   47
  6  \w     69.00 108.00   1.00   17.95    --  108.39 -95.00 -90.00   39
  7  \w     39.00 132.00   1.00   17.95    --  108.39 -61.00-150.00   93
  8  \w     86.00 178.00   1.00   17.95    --  108.39  30.00 -60.00   92
  9  \w     94.00 177.00   1.00   17.95    --  108.39  30.00-120.00   83
 10  \w    151.00 178.00   1.00   17.95    --  108.39  45.00 120.00   27
 11  \w    151.00 178.00   1.00   17.95    --  108.39  45.00 150.00   27
 12  \w     84.00 111.00   1.00   17.95    --  108.39  45.00 150.00   27
 13  \w     32.00  98.00   1.00   17.95    --  108.39 -30.00 120.00   66
 14  \w     27.00  85.00   1.00   17.95    --  108.39 -95.00 120.00   58
 15  \w     42.00 120.00   1.00   17.95    --  108.39-125.00 120.00   78
 16  \w      5.00  47.00   1.00    4.49    --   40.05 -99.00-150.00   42
 17  \w     27.00 106.00   1.00   17.95    --  108.39 -95.00-180.00   79
 18  \w    -64.00  30.00   1.00    4.49    --  -40.05  57.00 150.00   94
 19  \w   -111.00 -16.00   1.00    4.49    --  -40.05 -57.00   0.00   95
;
_diffrn_measurement_device 'four-circle diffractometer'
_diffrn_measurement_device_type 'SuperNova, Dual, Cu at zero, AtlasS2'
_diffrn_measurement_method '\w scans'
_diffrn_orient_matrix_type 'CrysAlisPro convention (1999,Acta A55,543-557)'
_diffrn_orient_matrix_UB_11 -0.1594946000
_diffrn_orient_matrix_UB_12 0.0257472000
_diffrn_orient_matrix_UB_13 -0.0734988000
_diffrn_orient_matrix_UB_21 -0.0403936000
_diffrn_orient_matrix_UB_22 -0.0465092000
_diffrn_orient_matrix_UB_23 0.1113650000
_diffrn_orient_matrix_UB_31 0.0414811000
_diffrn_orient_matrix_UB_32 0.1277675000
_diffrn_orient_matrix_UB_33 0.0643598000
_diffrn_radiation_monochromator mirror
_diffrn_radiation_probe x-ray
_diffrn_radiation_type CuK\a
_diffrn_radiation_wavelength 1.54184
_diffrn_reflns_av_R_equivalents 0.0389
_diffrn_reflns_av_unetI/netI 0.0451
_diffrn_reflns_Laue_measured_fraction_full 0.998
_diffrn_reflns_Laue_measured_fraction_max 0.958
_diffrn_reflns_limit_h_max 11
_diffrn_reflns_limit_h_min -12
_diffrn_reflns_limit_k_max 13
_diffrn_reflns_limit_k_min -10
_diffrn_reflns_limit_l_max 14
_diffrn_reflns_limit_l_min -13
_diffrn_reflns_number 7583
_diffrn_reflns_point_group_measured_fraction_full 0.998
_diffrn_reflns_point_group_measured_fraction_max 0.958
_diffrn_reflns_theta_full 67.684
_diffrn_reflns_theta_max 74.380
_diffrn_reflns_theta_min 3.971
_diffrn_source 'micro-focus sealed X-ray tube'
_diffrn_source_type 'SuperNova (Cu) X-ray Source'
_exptl_absorpt_coefficient_mu 3.393
_exptl_absorpt_correction_T_max 1.00000
_exptl_absorpt_correction_T_min 0.65933
_exptl_absorpt_correction_type multi-scan
_exptl_absorpt_process_details
;
CrysAlisPro 1.171.38.46 (Rigaku Oxford Diffraction, 2015)
Empirical absorption correction using spherical harmonics,
 implemented in SCALE3 ABSPACK scaling algorithm.
;
_exptl_crystal_density_diffrn 0.857
_exptl_crystal_F_000 310
_platon_squeeze_details
;
TITL sxj-jl-5_a.res in P-1
CELL    9.9466   11.2291   11.3124     90.29    112.97     96.80
SPGR P-1
# Solvent Accessible Volume =       534
# Electrons Found in S.A.V. =       149
# Note: Atoms in Void are Labelled as Cxxx and Qxxx for all Others
C101 0.912 0.565 0.155 !       5.04 eA-3
C102 1.017 0.390 0.376 !       1.88 eA-3
C103 1.013 0.063 0.107 !       1.50 eA-3
C104 0.999 0.329 0.047 !       1.47 eA-3
C105 0.013 0.109 0.188 !       1.44 eA-3
C106 0.020 0.250 0.251 !       1.37 eA-3
C107 0.001 0.155 0.451 !       1.33 eA-3
C108 0.018 0.204 0.497 !       1.29 eA-3
Q109 0.495 0.517 0.077 !       1.27 eA-3
C110 0.022 0.171 0.219 !       1.24 eA-3
C111 1.008 1.001 0.048 !       1.12 eA-3
C112 0.980 0.781 0.408 !       1.12 eA-3
C113 1.009 0.814 0.207 !       1.09 eA-3
C114 0.042 0.126 0.314 !       1.09 eA-3
C115 1.018 0.952 0.141 !       1.06 eA-3
C116 0.994 0.796 0.252 !       1.05 eA-3
C117 1.015 0.862 0.111 !       1.03 eA-3
C118 0.038 0.096 0.393 !       1.01 eA-3
C119 0.009 0.282 0.171 !       1.01 eA-3
C120 0.008 0.890 0.219 !       0.97 eA-3
C121 1.012 0.890 0.405 !       0.80 eA-3
C122 0.995 0.672 0.472 !       0.77 eA-3
C123 0.960 0.690 0.252 !       0.74 eA-3
C124 0.970 0.717 0.205 !       0.73 eA-3
C125 0.010 0.019 0.465 !       0.71 eA-3
Q126 0.476 0.281 0.299 !       0.67 eA-3
C127 0.973 0.591 0.390 !       0.65 eA-3
C128 0.975 0.638 0.327 !       0.62 eA-3
Q129 0.592 0.497 0.031 !       0.58 eA-3
;
_refine_diff_density_max 1.134
_refine_diff_density_min -0.645
_refine_diff_density_rms 0.074
_refine_ls_extinction_method none
_refine_ls_goodness_of_fit_ref 1.083
_refine_ls_hydrogen_treatment constr
_refine_ls_matrix_type full
_refine_ls_number_parameters 173
_refine_ls_number_reflns 4506
_refine_ls_number_restraints 2
_refine_ls_restrained_S_all 1.084
_refine_ls_R_factor_all 0.0636
_refine_ls_R_factor_gt 0.0536
_refine_ls_shift/su_max 0.000
_refine_ls_shift/su_mean 0.000
_refine_ls_structure_factor_coef Fsqd
_refine_ls_weighting_details 'w=1/[\s^2^(Fo^2^)+(0.0977P)^2^+0.0929P] where P=(Fo^2^+2Fc^2^)/3'
_refine_ls_weighting_scheme calc
_refine_ls_wR_factor_gt 0.1566
_refine_ls_wR_factor_ref 0.1671
_reflns_Friedel_coverage 0.000
_reflns_number_gt 3861
_reflns_number_total 4506
_reflns_threshold_expression 'I > 2\s(I)'
_cod_data_source_file jo8b03193_si_005.cif
_cod_data_source_block 1
_cod_database_code 4033781
_shelx_shelxl_version_number 2018/1
_chemical_oxdiff_formula 'C H O N Pd'
_shelx_space_group_comment
;
The symmetry employed for this shelxl refinement is uniquely defined
by the following loop, which should always be used as a source of
symmetry information in preference to the above space-group names.
They are only intended as comments.
;
_reflns_odcompleteness_completeness 99.85
_reflns_odcompleteness_iscentric 1
_reflns_odcompleteness_theta 66.97
_olex2_refinement_description
;
1. Fixed Uiso
 At 1.2 times of:
  All C(H) groups
 At 1.5 times of:
  All C(H,H,H) groups
2. Restrained distances
 N2-C10 = N2-C11
 1.45 with sigma of 0.01
3.a Aromatic/amide H refined with riding coordinates:
 C1(H1), C2(H2), C4(H4), C5(H5), C6(H6), C8(H8), C9(H9), C22(H22)
3.b Idealised Me refined as rotating group:
 C10(H10A,H10B,H10C), C11(H11A,H11B,H11C), C12(H12A,H12B,H12C), C13(H13A,H13B,
 H13C)
;
_platon_squeeze_void_probe_radius 1.20
_olex2_submission_special_instructions 'No special instructions were received'
_oxdiff_exptl_absorpt_empirical_details
;
Empirical correction (ABSPACK) includes:
- Absorption correction using spherical harmonics
- Frame scaling
;
_oxdiff_exptl_absorpt_empirical_full_max 1.685
_oxdiff_exptl_absorpt_empirical_full_min 0.642

loop_
_space_group_symop_operation_xyz
'x, y, z'
'-x, -y, -z'

loop_
_atom_site_label
_atom_site_type_symbol
_atom_site_fract_x
_atom_site_fract_y
_atom_site_fract_z
_atom_site_U_iso_or_equiv
_atom_site_adp_type
_atom_site_occupancy
_atom_site_site_symmetry_order
_atom_site_calc_flag
_atom_site_refinement_flags_posn
_atom_site_refinement_flags_adp
_atom_site_refinement_flags_occupancy
C1 C 0.6307(6) 0.2875(4) 0.1214(5) 0.0851(12) Uani 1 1 d . . .
H1 H 0.717793 0.338432 0.138817 0.102 Uiso 1 1 calc R . .
C2 C 0.6398(7) 0.1748(5) 0.1658(6) 0.0963(14) Uani 1 1 d . . .
H2 H 0.731727 0.150765 0.211076 0.116 Uiso 1 1 calc R . .
C3 C 0.5122(7) 0.0950(4) 0.1440(5) 0.0895(13) Uani 1 1 d . . .
C4 C 0.3812(7) 0.1394(4) 0.0716(5) 0.0926(14) Uani 1 1 d . . .
H4 H 0.291899 0.090697 0.050902 0.111 Uiso 1 1 calc R . .
C5 C 0.3576(5) 0.5590(4) 0.1739(5) 0.0836(11) Uani 1 1 d . . .
H5 H 0.272857 0.535879 0.100685 0.100 Uiso 1 1 calc R . .
C6 C 0.3420(6) 0.5983(5) 0.2809(6) 0.0911(13) Uani 1 1 d . . .
H6 H 0.248325 0.600796 0.279497 0.109 Uiso 1 1 calc R . .
C7 C 0.4665(7) 0.6352(4) 0.3937(5) 0.0883(13) Uani 1 1 d . . .
C8 C 0.5996(6) 0.6241(5) 0.3845(5) 0.0908(13) Uani 1 1 d . . .
H8 H 0.686816 0.643934 0.456354 0.109 Uiso 1 1 calc R . .
C9 C 0.6058(6) 0.5841(4) 0.2703(5) 0.0857(12) Uani 1 1 d . . .
H9 H 0.697163 0.580255 0.267063 0.103 Uiso 1 1 calc R . .
C10 C 0.6537(10) -0.0568(7) 0.2684(9) 0.165(4) Uani 1 1 d D . .
H10A H 0.723785 -0.038117 0.229994 0.248 Uiso 1 1 calc GR . .
H10B H 0.636699 -0.142258 0.273442 0.248 Uiso 1 1 calc GR . .
H10C H 0.691450 -0.018812 0.353239 0.248 Uiso 1 1 calc GR . .
C11 C 0.3851(11) -0.0925(6) 0.1714(10) 0.173(4) Uani 1 1 d D . .
H11A H 0.345551 -0.069685 0.231986 0.260 Uiso 1 1 calc GR . .
H11B H 0.406897 -0.173668 0.183634 0.260 Uiso 1 1 calc GR . .
H11C H 0.314203 -0.086832 0.085556 0.260 Uiso 1 1 calc GR . .
C12 C 0.3161(12) 0.6927(9) 0.5047(9) 0.162(4) Uani 1 1 d . . .
H12A H 0.281976 0.763116 0.460906 0.244 Uiso 1 1 calc GR . .
H12B H 0.328306 0.702159 0.592865 0.244 Uiso 1 1 calc GR . .
H12C H 0.245373 0.623768 0.463966 0.244 Uiso 1 1 calc GR . .
C13 C 0.5853(12) 0.7186(8) 0.6123(7) 0.154(3) Uani 1 1 d . . .
H13A H 0.661370 0.669770 0.621455 0.232 Uiso 1 1 calc GR . .
H13B H 0.561532 0.713517 0.686759 0.232 Uiso 1 1 calc GR . .
H13C H 0.619040 0.800550 0.603851 0.232 Uiso 1 1 calc GR . .
C22 C 0.3823(5) 0.2548(4) 0.0303(5) 0.0837(11) Uani 1 1 d . . .
H22 H 0.292790 0.281871 -0.016756 0.100 Uiso 1 1 calc R . .
N1 N 0.5047(4) 0.3283(3) 0.0547(3) 0.0714(8) Uani 1 1 d . . .
N2 N 0.5173(7) -0.0139(4) 0.1910(6) 0.1243(19) Uani 1 1 d D . .
N3 N 0.4866(4) 0.5517(3) 0.1676(4) 0.0761(8) Uani 1 1 d . . .
N4 N 0.4560(8) 0.6764(5) 0.4993(5) 0.1195(17) Uani 1 1 d . . .
Pd1 Pd 0.500000 0.500000 0.000000 0.0759(2) Uani 1 2 d S T P

loop_
_atom_site_aniso_label
_atom_site_aniso_U_11
_atom_site_aniso_U_22
_atom_site_aniso_U_33
_atom_site_aniso_U_23
_atom_site_aniso_U_13
_atom_site_aniso_U_12
C1 0.086(3) 0.076(2) 0.100(3) 0.016(2) 0.044(3) 0.008(2)
C2 0.108(4) 0.085(3) 0.105(4) 0.029(3) 0.044(3) 0.036(3)
C3 0.136(4) 0.063(2) 0.077(3) 0.0063(19) 0.049(3) 0.018(2)
C4 0.112(4) 0.064(2) 0.096(3) 0.008(2) 0.040(3) -0.007(2)
C5 0.083(3) 0.082(3) 0.086(3) 0.008(2) 0.034(2) 0.009(2)
C6 0.094(3) 0.093(3) 0.101(4) 0.011(3) 0.053(3) 0.015(2)
C7 0.120(4) 0.073(2) 0.087(3) 0.024(2) 0.056(3) 0.021(2)
C8 0.107(3) 0.085(3) 0.070(3) 0.006(2) 0.025(2) 0.007(2)
C9 0.083(3) 0.086(3) 0.091(3) 0.005(2) 0.037(2) 0.012(2)
C10 0.237(11) 0.096(4) 0.176(8) 0.061(5) 0.082(8) 0.067(6)
C11 0.259(12) 0.075(4) 0.182(9) 0.027(4) 0.092(9) -0.015(5)
C12 0.210(10) 0.188(9) 0.145(7) 0.009(6) 0.120(8) 0.062(7)
C13 0.235(10) 0.156(7) 0.081(4) -0.001(4) 0.068(5) 0.039(7)
C22 0.085(3) 0.077(2) 0.077(3) 0.011(2) 0.020(2) 0.008(2)
N1 0.0765(19) 0.0659(17) 0.0715(19) 0.0096(14) 0.0285(16) 0.0093(14)
N2 0.190(6) 0.064(2) 0.127(4) 0.022(2) 0.070(4) 0.020(3)
N3 0.080(2) 0.0691(18) 0.075(2) 0.0158(15) 0.0260(17) 0.0096(15)
N4 0.167(5) 0.126(4) 0.087(3) 0.014(3) 0.069(3) 0.031(4)
Pd1 0.0885(3) 0.0651(3) 0.0764(3) 0.01229(18) 0.0345(2) 0.01051(19)

loop_
_atom_type_symbol
_atom_type_description
_atom_type_scat_dispersion_real
_atom_type_scat_dispersion_imag
_atom_type_scat_source
C C 0.0181 0.0091 'International Tables Vol C Tables 4.2.6.8 and 6.1.1.4'
H H 0.0000 0.0000 'International Tables Vol C Tables 4.2.6.8 and 6.1.1.4'
N N 0.0311 0.0180 'International Tables Vol C Tables 4.2.6.8 and 6.1.1.4'
Pd Pd 0.1215 3.9337 'International Tables Vol C Tables 4.2.6.8 and 6.1.1.4'

loop_
_geom_angle_atom_site_label_1
_geom_angle_atom_site_label_2
_geom_angle_atom_site_label_3
_geom_angle
_geom_angle_site_symmetry_1
_geom_angle_site_symmetry_3
C2 C1 H1 118.2 . .
N1 C1 H1 118.2 . .
N1 C1 C2 123.6(5) . .
C1 C2 H2 119.7 . .
C1 C2 C3 120.6(5) . .
C3 C2 H2 119.7 . .
C4 C3 C2 114.6(4) . .
N2 C3 C2 122.0(6) . .
N2 C3 C4 123.4(5) . .
C3 C4 H4 119.6 . .
C22 C4 C3 120.9(5) . .
C22 C4 H4 119.6 . .
C6 C5 H5 118.1 . .
N3 C5 H5 118.1 . .
N3 C5 C6 123.8(5) . .
C5 C6 H6 119.8 . .
C5 C6 C7 120.5(5) . .
C7 C6 H6 119.8 . .
C8 C7 C6 114.2(5) . .
N4 C7 C6 122.3(5) . .
N4 C7 C8 123.5(6) . .
C7 C8 H8 119.2 . .
C7 C8 C9 121.6(5) . .
C9 C8 H8 119.2 . .
C8 C9 H9 119.1 . .
N3 C9 C8 121.7(5) . .
N3 C9 H9 119.1 . .
H10A C10 H10B 109.5 . .
H10A C10 H10C 109.5 . .
H10B C10 H10C 109.5 . .
N2 C10 H10A 109.5 . .
N2 C10 H10B 109.5 . .
N2 C10 H10C 109.5 . .
H11A C11 H11B 109.5 . .
H11A C11 H11C 109.5 . .
H11B C11 H11C 109.5 . .
N2 C11 H11A 109.5 . .
N2 C11 H11B 109.5 . .
N2 C11 H11C 109.5 . .
H12A C12 H12B 109.5 . .
H12A C12 H12C 109.5 . .
H12B C12 H12C 109.5 . .
N4 C12 H12A 109.5 . .
N4 C12 H12B 109.5 . .
N4 C12 H12C 109.5 . .
H13A C13 H13B 109.5 . .
H13A C13 H13C 109.5 . .
H13B C13 H13C 109.5 . .
N4 C13 H13A 109.5 . .
N4 C13 H13B 109.5 . .
N4 C13 H13C 109.5 . .
C4 C22 H22 118.6 . .
N1 C22 C4 122.9(5) . .
N1 C22 H22 118.6 . .
C1 N1 Pd1 121.2(3) . .
C22 N1 C1 117.4(4) . .
C22 N1 Pd1 121.3(3) . .
C3 N2 C10 122.5(6) . .
C3 N2 C11 121.1(6) . .
C11 N2 C10 116.3(6) . .
C5 N3 Pd1 121.1(3) . .
C9 N3 C5 118.2(4) . .
C9 N3 Pd1 120.6(3) . .
C7 N4 C12 122.5(7) . .
C7 N4 C13 121.4(7) . .
C13 N4 C12 115.9(6) . .
N1 Pd1 N1 180.0 . 2_665
N1 Pd1 N3 90.40(14) . 2_665
N1 Pd1 N3 89.60(14) . .
N1 Pd1 N3 90.40(14) 2_665 .
N1 Pd1 N3 89.60(14) 2_665 2_665
N3 Pd1 N3 180.0 . 2_665

loop_
_geom_bond_atom_site_label_1
_geom_bond_atom_site_label_2
_geom_bond_distance
C1 H1 0.9300
C1 C2 1.364(7)
C1 N1 1.324(6)
C2 H2 0.9300
C2 C3 1.400(8)
C3 C4 1.394(8)
C3 N2 1.334(6)
C4 H4 0.9300
C4 C22 1.379(6)
C5 H5 0.9300
C5 C6 1.357(7)
C5 N3 1.324(6)
C6 H6 0.9300
C6 C7 1.405(8)
C7 C8 1.388(8)
C7 N4 1.325(7)
C8 H8 0.9300
C8 C9 1.392(7)
C9 H9 0.9300
C9 N3 1.306(6)
C10 H10A 0.9600
C10 H10B 0.9600
C10 H10C 0.9600
C10 N2 1.439(8)
C11 H11A 0.9600
C11 H11B 0.9600
C11 H11C 0.9600
C11 N2 1.433(8)
C12 H12A 0.9600
C12 H12B 0.9600
C12 H12C 0.9600
C12 N4 1.449(11)
C13 H13A 0.9600
C13 H13B 0.9600
C13 H13C 0.9600
C13 N4 1.441(11)
C22 H22 0.9300
C22 N1 1.317(6)
N1 Pd1 2.028(3)
N3 Pd1 2.038(4)

loop_
_platon_squeeze_void_nr
_platon_squeeze_void_average_x
_platon_squeeze_void_average_y
_platon_squeeze_void_average_z
_platon_squeeze_void_volume
_platon_squeeze_void_count_electrons
_platon_squeeze_void_content
1 -0.007 -0.001 -0.017 534 149 ' '
